data_4309800
loop_
_publ_author_name
'Eric W. Ainscough'
'Andrew M. Brodie'
'Craig V. Depree'
'Geoffrey B. Jameson'
'Carl A. Otter'

_publ_contact_author_address
;
 Chemistry-Institute of Fundamental Sciences, Massey University,
 Private Bag 11222, Palmerston North, New Zealand
;
_publ_contact_author_email A.M.Brodie@massey.ac.nz
_publ_contact_author_name
;
 Eric w. Ainscough, Andrew M. Brodie, Craig V. Depree, 
 Geoffrey B. Jameson, Carl A. Otter
;
_publ_section_title
;
Polymer Building Blocks: Self-Assembly of Silver(I) Cyclotriphosphazene
Cationic Columns
;
_journal_name_full 'Inorganic Chemistry'
_journal_page_first 7325
_journal_page_last 7327
_journal_paper_doi 10.1021/ic051334y
_journal_volume 44
_journal_year 2005
_chemical_formula_sum 'C82 H85 Cu2 F12 N21 O14 P8'
_chemical_formula_weight 2191.57
_chemical_name_systematic
; 
 ? 
;
_space_group_IT_number 14
_symmetry_cell_setting monoclinic
_symmetry_space_group_name_Hall '-P 2ybc'
_symmetry_space_group_name_H-M 'P 1 21/c 1'
_atom_sites_solution_hydrogens geom
_atom_sites_solution_primary direct
_atom_sites_solution_secondary difmap
_audit_creation_method SHELXL-97
_cell_angle_alpha 90.00
_cell_angle_beta 114.9320(10)
_cell_angle_gamma 90.00
_cell_formula_units_Z 4
_cell_length_a 19.1972(2)
_cell_length_b 33.2535(4)
_cell_length_c 16.5053(2)
_cell_measurement_temperature 84(2)
_cell_volume 9554.6(2)
_computing_structure_refinement 'SHELXL-97 (Sheldrick, 1997)'
_computing_structure_solution 'SHELXS-97 (Sheldrick, 1990)'
_diffrn_ambient_temperature 84(2)
_diffrn_measured_fraction_theta_full 0.996
_diffrn_measured_fraction_theta_max 0.996
_diffrn_measurement_device_type 'Bruker P4'
_diffrn_measurement_method 'Area detector \w scans'
_diffrn_radiation_monochromator graphite
_diffrn_radiation_source 'fine-focus sealed tube'
_diffrn_radiation_type MoK\a
_diffrn_radiation_wavelength 0.71073
_diffrn_reflns_av_R_equivalents 0.1507
_diffrn_reflns_av_sigmaI/netI 0.1790
_diffrn_reflns_limit_h_max 19
_diffrn_reflns_limit_h_min -21
_diffrn_reflns_limit_k_max 36
_diffrn_reflns_limit_k_min -31
_diffrn_reflns_limit_l_max 15
_diffrn_reflns_limit_l_min -18
_diffrn_reflns_number 42654
_diffrn_reflns_theta_full 23.25
_diffrn_reflns_theta_max 23.25
_diffrn_reflns_theta_min 2.72
_exptl_absorpt_coefficient_mu 0.725
_exptl_absorpt_correction_T_max 0.9647
_exptl_absorpt_correction_T_min 0.7804
_exptl_absorpt_correction_type multi-scan
_exptl_absorpt_process_details 'Blessing, Acta Cryst., A51, 33-38'
_exptl_crystal_colour blue
_exptl_crystal_density_diffrn 1.528
_exptl_crystal_density_method 'not measured'
_exptl_crystal_description needle
_exptl_crystal_F_000 4488
_exptl_crystal_size_max 0.36
_exptl_crystal_size_mid 0.18
_exptl_crystal_size_min 0.05
_refine_diff_density_max 0.784
_refine_diff_density_min -0.422
_refine_diff_density_rms 0.099
_refine_ls_extinction_method none
_refine_ls_goodness_of_fit_ref 1.039
_refine_ls_hydrogen_treatment mixed
_refine_ls_matrix_type full
_refine_ls_number_parameters 1314
_refine_ls_number_reflns 13681
_refine_ls_number_restraints 242
_refine_ls_restrained_S_all 1.039
_refine_ls_R_factor_all 0.1742
_refine_ls_R_factor_gt 0.0838
_refine_ls_shift/su_max 1.917
_refine_ls_shift/su_mean 0.024
_refine_ls_structure_factor_coef Fsqd
_refine_ls_weighting_details 'calc w=1/[\s^2^(Fo^2^)+(0.0518P)^2^+8.8183P] where P=(Fo^2^+2Fc^2^)/3'
_refine_ls_weighting_scheme calc
_refine_ls_wR_factor_gt 0.1424
_refine_ls_wR_factor_ref 0.1754
_reflns_number_gt 7298
_reflns_number_total 13681
_reflns_threshold_expression >2sigma(I)
_cod_data_source_file ic051334ysi20050805_103536_3.cif
_cod_data_source_block cao343
_cod_original_cell_volume 9554.64(19)
_cod_database_code 4309800

loop_
_symmetry_equiv_pos_as_xyz
'x, y, z'
'-x, y+1/2, -z+1/2'
'-x, -y, -z'
'x, -y-1/2, z-1/2'

loop_
_atom_site_label
_atom_site_type_symbol
_atom_site_fract_x
_atom_site_fract_y
_atom_site_fract_z
_atom_site_U_iso_or_equiv
_atom_site_adp_type
_atom_site_occupancy
_atom_site_symmetry_multiplicity
_atom_site_calc_flag
_atom_site_refinement_flags
_atom_site_disorder_assembly
_atom_site_disorder_group
C15 C 0.0409(6) 0.3967(3) 0.1825(7) 0.034(2) Uani 1 1 d . . .
C13 C 0.1206(5) 0.3949(2) 0.1069(6) 0.021(2) Uani 1 1 d . . .
C14 C 0.0460(5) 0.3980(2) 0.1007(6) 0.027(2) Uani 1 1 d . . .
H14 H 0.0032 0.4006 0.0464 0.033 Uiso 1 1 calc R . .
C16 C 0.1072(6) 0.3926(2) 0.2614(7) 0.033(2) Uani 1 1 d . . .
H16 H 0.1045 0.3914 0.3164 0.039 Uiso 1 1 calc R . .
C18 C -0.0373(6) 0.4010(3) 0.1836(7) 0.044(3) Uani 1 1 d . . .
H18A H -0.0421 0.3817 0.2242 0.066 Uiso 1 1 calc R . .
H18B H -0.0766 0.3963 0.1247 0.066 Uiso 1 1 calc R . .
H18C H -0.0426 0.4276 0.2027 0.066 Uiso 1 1 calc R . .
C17 C 0.1773(5) 0.3903(2) 0.2560(6) 0.029(2) Uani 1 1 d . . .
H17 H 0.2214 0.3878 0.3090 0.035 Uiso 1 1 calc R . .
C19 C 0.1280(5) 0.3691(3) -0.1578(6) 0.026(2) Uani 1 1 d . . .
N12 N 0.1199(5) 0.3824(2) -0.2370(6) 0.039(2) Uani 1 1 d . . .
C22 C 0.0451(6) 0.3227(3) -0.2966(7) 0.040(3) Uani 1 1 d . . .
H22 H 0.0158 0.3076 -0.3469 0.048 Uiso 1 1 calc R . .
C21 C 0.0553(6) 0.3093(3) -0.2144(7) 0.036(3) Uani 1 1 d . . .
C23 C 0.0777(7) 0.3585(3) -0.3066(7) 0.053(3) Uani 1 1 d . . .
H23 H 0.0702 0.3664 -0.3638 0.063 Uiso 1 1 calc R . .
C35 C 0.3478(5) 0.3754(3) -0.1225(6) 0.031(2) Uani 1 1 d . . .
H35 H 0.3192 0.3971 -0.1553 0.038 Uiso 1 1 calc R . .
C31 C 0.3869(5) 0.3351(2) -0.0014(6) 0.022(2) Uani 1 1 d . . .
C32 C 0.4308(5) 0.3112(2) -0.0309(6) 0.023(2) Uani 1 1 d . . .
H32 H 0.4593 0.2898 0.0035 0.027 Uiso 1 1 calc R . .
C34 C 0.3883(5) 0.3530(3) -0.1582(6) 0.029(2) Uani 1 1 d . . .
H34 H 0.3870 0.3600 -0.2134 0.034 Uiso 1 1 calc R . .
C33 C 0.4313(6) 0.3199(3) -0.1128(6) 0.034(3) Uani 1 1 d . . .
C36 C 0.4767(6) 0.2951(3) -0.1491(7) 0.051(3) Uani 1 1 d . . .
H36A H 0.5230 0.3091 -0.1405 0.076 Uiso 1 1 calc R . .
H36B H 0.4467 0.2905 -0.2118 0.076 Uiso 1 1 calc R . .
H36C H 0.4894 0.2698 -0.1185 0.076 Uiso 1 1 calc R . .
C12 C 0.5258(6) 0.4463(3) -0.1090(6) 0.045(3) Uani 1 1 d . . .
H12A H 0.4762 0.4497 -0.1577 0.068 Uiso 1 1 calc R . .
H12B H 0.5539 0.4259 -0.1239 0.068 Uiso 1 1 calc R . .
H12C H 0.5536 0.4712 -0.0978 0.068 Uiso 1 1 calc R . .
C9 C 0.5163(5) 0.4339(2) -0.0269(6) 0.025(2) Uani 1 1 d . . .
C10 C 0.5616(5) 0.4036(2) 0.0300(6) 0.028(2) Uani 1 1 d . . .
H10 H 0.5992 0.3910 0.0176 0.033 Uiso 1 1 calc R . .
C11 C 0.5507(5) 0.3927(2) 0.1036(6) 0.025(2) Uani 1 1 d . . .
H11 H 0.5814 0.3723 0.1398 0.030 Uiso 1 1 calc R . .
C7 C 0.4514(5) 0.4371(2) 0.0691(5) 0.015(2) Uani 1 1 d . . .
C25 C 0.3124(5) 0.2845(2) 0.2039(6) 0.023(2) Uani 1 1 d . . .
C26 C 0.2973(5) 0.2774(3) 0.2764(6) 0.025(2) Uani 1 1 d . . .
H26 H 0.3082 0.2968 0.3206 0.030 Uiso 1 1 calc R . .
C27 C 0.2651(5) 0.2403(3) 0.2833(6) 0.029(2) Uani 1 1 d . . .
C30 C 0.2447(6) 0.2319(3) 0.3597(7) 0.044(3) Uani 1 1 d . . .
H30A H 0.1985 0.2461 0.3508 0.065 Uiso 1 1 calc R . .
H30B H 0.2858 0.2408 0.4144 0.065 Uiso 1 1 calc R . .
H30C H 0.2368 0.2036 0.3630 0.065 Uiso 1 1 calc R . .
C28 C 0.2529(5) 0.2139(3) 0.2132(7) 0.037(3) Uani 1 1 d . . .
H28 H 0.2321 0.1887 0.2139 0.044 Uiso 1 1 calc R . .
C29 C 0.2701(6) 0.2237(3) 0.1435(7) 0.044(3) Uani 1 1 d . . .
H29 H 0.2602 0.2049 0.0984 0.053 Uiso 1 1 calc R . .
C78 C 0.4164(5) 0.3871(2) 0.3663(5) 0.020(2) Uani 1 1 d . . .
H78 H 0.3939 0.4108 0.3372 0.024 Uiso 1 1 calc R . .
C73 C 0.5049(5) 0.3354(2) 0.3884(5) 0.020(2) Uani 1 1 d . . .
C74 C 0.4797(5) 0.3184(2) 0.4500(6) 0.023(2) Uani 1 1 d . . .
H74 H 0.5021 0.2945 0.4780 0.028 Uiso 1 1 calc R . .
C77 C 0.3919(5) 0.3723(2) 0.4267(5) 0.022(2) Uani 1 1 d . . .
H77 H 0.3552 0.3858 0.4392 0.026 Uiso 1 1 calc R . .
C75 C 0.4246(5) 0.3352(2) 0.4704(6) 0.021(2) Uani 1 1 d . . .
C76 C 0.3955(5) 0.3168(2) 0.5342(6) 0.033(2) Uani 1 1 d . . .
H76A H 0.4076 0.2887 0.5410 0.049 Uiso 1 1 calc R . .
H76B H 0.3409 0.3203 0.5108 0.049 Uiso 1 1 calc R . .
H76C H 0.4196 0.3299 0.5912 0.049 Uiso 1 1 calc R . .
C47 C 0.6264(6) 0.4116(2) 0.5203(6) 0.027(2) Uani 1 1 d . . .
H47 H 0.5859 0.3940 0.5101 0.033 Uiso 1 1 calc R . .
C46 C 0.6207(6) 0.4501(2) 0.5473(6) 0.028(2) Uani 1 1 d . . .
H46 H 0.5765 0.4581 0.5529 0.033 Uiso 1 1 calc R . .
C45 C 0.6814(6) 0.4774(2) 0.5664(6) 0.030(2) Uani 1 1 d . . .
C48 C 0.6788(6) 0.5192(2) 0.5988(7) 0.043(3) Uani 1 1 d . . .
H48A H 0.6993 0.5192 0.6629 0.064 Uiso 1 1 calc R . .
H48B H 0.6266 0.5284 0.5744 0.064 Uiso 1 1 calc R . .
H48C H 0.7088 0.5368 0.5800 0.064 Uiso 1 1 calc R . .
C44 C 0.7437(6) 0.4638(2) 0.5546(6) 0.031(2) Uani 1 1 d . . .
H44 H 0.7852 0.4807 0.5650 0.037 Uiso 1 1 calc R . .
C43 C 0.7440(6) 0.4242(3) 0.5268(6) 0.029(2) Uani 1 1 d . . .
C67 C 0.9625(6) 0.4433(3) 0.4034(6) 0.029(2) Uani 1 1 d . . .
C68 C 1.0061(5) 0.4695(3) 0.3792(6) 0.032(2) Uani 1 1 d . . .
H68 H 1.0496 0.4608 0.3729 0.039 Uiso 1 1 calc R . .
C69 C 0.9822(6) 0.5094(2) 0.3647(6) 0.028(2) Uani 1 1 d . . .
C70 C 0.9162(6) 0.5189(3) 0.3764(6) 0.033(3) Uani 1 1 d . . .
H70 H 0.8984 0.5453 0.3680 0.039 Uiso 1 1 calc R . .
C71 C 0.8777(5) 0.4904(3) 0.3998(6) 0.028(2) Uani 1 1 d . . .
H71 H 0.8339 0.4979 0.4069 0.033 Uiso 1 1 calc R . .
C72 C 1.0250(6) 0.5402(3) 0.3368(6) 0.041(3) Uani 1 1 d . . .
H72A H 1.0532 0.5576 0.3864 0.062 Uiso 1 1 calc R . .
H72B H 0.9891 0.5559 0.2883 0.062 Uiso 1 1 calc R . .
H72C H 1.0600 0.5269 0.3179 0.062 Uiso 1 1 calc R . .
C6 C 0.4836(6) 0.5878(2) 0.3327(6) 0.030(2) Uani 1 1 d . . .
H6A H 0.4327 0.5987 0.3034 0.045 Uiso 1 1 calc R . .
H6B H 0.5163 0.6003 0.3094 0.045 Uiso 1 1 calc R . .
H6C H 0.5034 0.5928 0.3958 0.045 Uiso 1 1 calc R . .
C61 C 0.9834(5) 0.2937(3) 0.4565(6) 0.025(2) Uani 1 1 d . . .
C62 C 1.0473(5) 0.2728(3) 0.5147(6) 0.030(2) Uani 1 1 d . . .
H62 H 1.0958 0.2846 0.5393 0.035 Uiso 1 1 calc R . .
C63 C 1.0354(6) 0.2327(2) 0.5349(6) 0.031(2) Uani 1 1 d . . .
C66 C 1.1022(6) 0.2089(3) 0.5997(7) 0.046(3) Uani 1 1 d . . .
H66A H 1.0835 0.1857 0.6190 0.070 Uiso 1 1 calc R . .
H66B H 1.1318 0.2253 0.6505 0.070 Uiso 1 1 calc R . .
H66C H 1.1341 0.2004 0.5710 0.070 Uiso 1 1 calc R . .
C64 C 0.9625(6) 0.2176(3) 0.4927(7) 0.033(3) Uani 1 1 d . . .
H64 H 0.9530 0.1910 0.5016 0.040 Uiso 1 1 calc R . .
C65 C 0.9032(6) 0.2417(3) 0.4372(6) 0.030(2) Uani 1 1 d . . .
H65 H 0.8541 0.2308 0.4108 0.036 Uiso 1 1 calc R . .
C37 C 0.7792(5) 0.3012(2) 0.5277(6) 0.020(2) Uani 1 1 d . . .
C38 C 0.8246(5) 0.2706(2) 0.5823(6) 0.027(2) Uani 1 1 d . . .
H38 H 0.8724 0.2759 0.6286 0.032 Uiso 1 1 calc R . .
C39 C 0.7950(5) 0.2317(2) 0.5641(6) 0.024(2) Uani 1 1 d . . .
C42 C 0.8419(5) 0.1975(2) 0.6192(6) 0.034(3) Uani 1 1 d . . .
H42A H 0.8094 0.1744 0.6111 0.051 Uiso 1 1 calc R . .
H42B H 0.8645 0.2050 0.6810 0.051 Uiso 1 1 calc R . .
H42C H 0.8817 0.1910 0.6007 0.051 Uiso 1 1 calc R . .
C40 C 0.7229(5) 0.2270(3) 0.4971(6) 0.027(2) Uani 1 1 d . . .
H40 H 0.7011 0.2015 0.4853 0.033 Uiso 1 1 calc R . .
C41 C 0.6816(5) 0.2591(2) 0.4465(6) 0.028(2) Uani 1 1 d . . .
H41 H 0.6333 0.2545 0.4006 0.033 Uiso 1 1 calc R . .
C49 C 0.6986(5) 0.2860(2) 0.2398(6) 0.021(2) Uani 1 1 d . . .
C50 C 0.7077(5) 0.2465(2) 0.2155(5) 0.023(2) Uani 1 1 d . . .
H50 H 0.7538 0.2377 0.2159 0.027 Uiso 1 1 calc R . .
C51 C 0.6439(5) 0.2213(2) 0.1909(6) 0.022(2) Uani 1 1 d . . .
C54 C 0.6492(6) 0.1781(2) 0.1646(6) 0.039(3) Uani 1 1 d . . .
H54A H 0.6952 0.1747 0.1558 0.058 Uiso 1 1 calc R . .
H54B H 0.6054 0.1719 0.1101 0.058 Uiso 1 1 calc R . .
H54C H 0.6505 0.1604 0.2111 0.058 Uiso 1 1 calc R . .
C52 C 0.5762(6) 0.2376(3) 0.1901(6) 0.033(2) Uani 1 1 d . . .
H52 H 0.5320 0.2220 0.1718 0.040 Uiso 1 1 calc R . .
C53 C 0.5757(5) 0.2771(3) 0.2171(6) 0.026(2) Uani 1 1 d . . .
H53 H 0.5307 0.2871 0.2176 0.031 Uiso 1 1 calc R . .
C4 C 0.5484(5) 0.5201(2) 0.3493(6) 0.020(2) Uani 1 1 d . . .
H4 H 0.5956 0.5318 0.3840 0.024 Uiso 1 1 calc R . .
C55 C 0.7296(5) 0.4216(2) 0.2133(6) 0.021(2) Uani 1 1 d . . .
C1 C 0.4143(5) 0.4831(2) 0.2488(5) 0.020(2) Uani 1 1 d . . .
C2 C 0.4119(5) 0.5240(2) 0.2639(6) 0.021(2) Uani 1 1 d . . .
H2 H 0.3659 0.5382 0.2399 0.025 Uiso 1 1 calc R . .
C59 C 0.6923(5) 0.4822(2) 0.2410(6) 0.029(2) Uani 1 1 d . . .
H59 H 0.6654 0.4981 0.2645 0.035 Uiso 1 1 calc R . .
C56 C 0.7718(5) 0.4376(2) 0.1715(6) 0.026(2) Uani 1 1 d . . .
H56 H 0.7979 0.4209 0.1483 0.031 Uiso 1 1 calc R . .
C57 C 0.7747(5) 0.4789(2) 0.1645(6) 0.027(2) Uani 1 1 d . . .
C8 C 0.4593(5) 0.4503(2) -0.0058(6) 0.024(2) Uani 1 1 d . . .
H8 H 0.4268 0.4701 -0.0419 0.028 Uiso 1 1 calc R . .
C3 C 0.4811(5) 0.5430(2) 0.3165(6) 0.024(2) Uani 1 1 d . . .
C5 C 0.5433(5) 0.4793(2) 0.3289(6) 0.022(2) Uani 1 1 d . . .
H5 H 0.5884 0.4643 0.3508 0.027 Uiso 1 1 calc R . .
C60 C 0.8212(6) 0.4981(3) 0.1211(7) 0.048(3) Uani 1 1 d . . .
H60A H 0.8749 0.4949 0.1591 0.072 Uiso 1 1 calc R . .
H60B H 0.8089 0.5261 0.1119 0.072 Uiso 1 1 calc R . .
H60C H 0.8095 0.4853 0.0647 0.072 Uiso 1 1 calc R . .
C58 C 0.7329(6) 0.5008(3) 0.2013(6) 0.033(3) Uani 1 1 d . . .
H58 H 0.7328 0.5287 0.1986 0.040 Uiso 1 1 calc R . .
C24 C 0.0257(6) 0.2694(3) -0.2008(7) 0.050(3) Uani 1 1 d . . .
H24A H -0.0221 0.2731 -0.1961 0.075 Uiso 1 1 calc R . .
H24B H 0.0625 0.2573 -0.1469 0.075 Uiso 1 1 calc R . .
H24C H 0.0177 0.2521 -0.2506 0.075 Uiso 1 1 calc R . .
C90 C 0.8768(7) 0.3534(4) 0.7757(8) 0.056(3) Uani 1 1 d . . .
C91 C 0.8962(9) 0.3944(3) 0.7864(11) 0.108(6) Uani 1 1 d . . .
H90A H 0.9509 0.3971 0.8178 0.163 Uiso 1 1 calc R . .
H90B H 0.8720 0.4071 0.8200 0.163 Uiso 1 1 calc R . .
H90C H 0.8790 0.4069 0.7288 0.163 Uiso 1 1 calc R . .
Cu1 Cu 0.48922(6) 0.39354(3) 0.24383(7) 0.0188(3) Uani 1 1 d . . .
Cu2 Cu 0.65211(6) 0.34376(3) 0.37810(7) 0.0202(3) Uani 1 1 d . . .
F1 F 0.7147(4) 0.06525(15) 0.4262(4) 0.067(2) Uani 1 1 d U . .
F2 F 0.7368(4) 0.09583(16) 0.3171(4) 0.0617(18) Uani 1 1 d U . .
F3 F 0.8267(4) 0.09773(18) 0.4604(4) 0.076(2) Uani 1 1 d U . .
F4 F 0.7377(4) 0.12355(16) 0.5031(4) 0.0617(19) Uani 1 1 d U . .
F5 F 0.7628(4) 0.15399(15) 0.3955(4) 0.0557(17) Uani 1 1 d U . .
F6 F 0.6506(4) 0.12222(18) 0.3616(4) 0.0661(19) Uani 1 1 d U . .
F7A F 0.2524(7) 0.0820(3) 0.1698(6) 0.079(5) Uani 0.615(10) 1 d PDU A 1
F8A F 0.2672(5) 0.0457(2) 0.0656(7) 0.054(3) Uani 0.615(10) 1 d PDU A 1
F9A F 0.3353(5) 0.1020(3) 0.1151(8) 0.080(5) Uani 0.615(10) 1 d PDU A 1
F10A F 0.2411(6) 0.1003(3) -0.0229(6) 0.072(4) Uani 0.615(10) 1 d PDU A 1
F11A F 0.2276(7) 0.1370(2) 0.0855(8) 0.081(5) Uani 0.615(10) 1 d PDU A 1
F12A F 0.1585(5) 0.0806(3) 0.0326(7) 0.061(4) Uani 0.615(10) 1 d PDU A 1
F7B F 0.2696(9) 0.0637(4) 0.1415(10) 0.063(7) Uani 0.385(10) 1 d PDU A 2
F8B F 0.1868(9) 0.0669(4) -0.0048(10) 0.084(7) Uani 0.385(10) 1 d PDU A 2
F9B F 0.3111(8) 0.0836(4) 0.0398(10) 0.047(5) Uani 0.385(10) 1 d PDU A 2
F10B F 0.2216(8) 0.1308(4) -0.0090(8) 0.052(5) Uani 0.385(10) 1 d PDU A 2
F11B F 0.3026(10) 0.1285(4) 0.1341(9) 0.067(6) Uani 0.385(10) 1 d PDU A 2
F12B F 0.1795(10) 0.1118(6) 0.0930(12) 0.106(9) Uani 0.385(10) 1 d PDU A 2
N1 N 0.3742(4) 0.38999(17) 0.1626(4) 0.0158(16) Uani 1 1 d . . .
N3 N 0.2459(4) 0.35079(18) 0.0509(5) 0.0233(18) Uani 1 1 d . . .
N2 N 0.2522(4) 0.43311(18) 0.0516(5) 0.0216(18) Uani 1 1 d . . .
N4 N 0.7580(4) 0.36031(17) 0.3841(4) 0.0177(16) Uani 1 1 d . . .
N6 N 0.9085(4) 0.36759(18) 0.4973(4) 0.0224(18) Uani 1 1 d . . .
N5 N 0.8664(4) 0.36453(17) 0.3196(5) 0.0214(18) Uani 1 1 d . . .
N17 N 0.9130(4) 0.2806(2) 0.4191(5) 0.0279(19) Uani 1 1 d . . .
N18 N 0.9004(4) 0.45112(19) 0.4135(5) 0.0275(19) Uani 1 1 d . . .
N16 N 0.6892(4) 0.44177(19) 0.2478(5) 0.0236(18) Uani 1 1 d . . .
N14 N 0.6860(4) 0.39821(19) 0.5081(4) 0.0226(18) Uani 1 1 d . . .
N13 N 0.7102(4) 0.29768(19) 0.4622(5) 0.0213(17) Uani 1 1 d . . .
N19 N 0.4698(4) 0.37055(18) 0.3453(5) 0.0200(17) Uani 1 1 d . . .
N7 N 0.4778(4) 0.46059(19) 0.2800(4) 0.0196(17) Uani 1 1 d . . .
N8 N 0.4972(4) 0.41001(18) 0.1271(5) 0.0183(17) Uani 1 1 d . . .
N10 N 0.3474(4) 0.3676(2) -0.0425(5) 0.0259(18) Uani 1 1 d . . .
N11 N 0.1855(4) 0.3914(2) 0.1789(5) 0.0256(18) Uani 1 1 d . . .
N9 N 0.3010(4) 0.2596(2) 0.1367(5) 0.031(2) Uani 1 1 d . . .
C20 C 0.0974(6) 0.3344(3) -0.1414(7) 0.037(3) Uani 1 1 d . . .
H20 H 0.1044 0.3276 -0.0838 0.044 Uiso 1 1 calc R . .
N15 N 0.6375(4) 0.30216(19) 0.2427(5) 0.0245(18) Uani 1 1 d . . .
N90 N 0.8595(6) 0.3190(3) 0.7650(6) 0.065(3) Uani 1 1 d . . .
O14 O 0.5974(3) 0.38860(14) 0.3080(3) 0.0184(13) Uani 1 1 d . . .
H14X H 0.6233 0.3926 0.2767 0.028 Uiso 1 1 d R . .
O13 O 0.5574(3) 0.31902(15) 0.3701(4) 0.0273(15) Uani 1 1 d . . .
O9 O 0.7641(3) 0.30989(14) 0.2625(4) 0.0229(15) Uani 1 1 d . . .
O10 O 0.7237(3) 0.37880(14) 0.2175(4) 0.0197(14) Uani 1 1 d . . .
O12 O 0.9891(3) 0.40315(15) 0.4194(4) 0.0267(15) Uani 1 1 d . . .
O11 O 0.9972(3) 0.33348(16) 0.4369(4) 0.0275(15) Uani 1 1 d . . .
O7 O 0.8089(3) 0.34047(15) 0.5500(4) 0.0246(15) Uani 1 1 d . . .
O8 O 0.8100(3) 0.41186(15) 0.5182(4) 0.0238(15) Uani 1 1 d . . .
O1 O 0.3449(3) 0.46375(14) 0.1976(4) 0.0200(14) Uani 1 1 d . . .
O3 O 0.1246(3) 0.39475(16) 0.0238(4) 0.0254(14) Uani 1 1 d . . .
O4 O 0.1729(3) 0.39627(15) -0.0902(4) 0.0253(15) Uani 1 1 d . . .
O6 O 0.3848(3) 0.32489(15) 0.0793(4) 0.0217(14) Uani 1 1 d . . .
O5 O 0.3465(3) 0.32174(15) 0.2020(4) 0.0249(15) Uani 1 1 d . . .
O2 O 0.3930(3) 0.45493(14) 0.0858(4) 0.0200(14) Uani 1 1 d . . .
P5 P 0.78131(13) 0.35441(6) 0.30062(16) 0.0202(6) Uani 1 1 d . . .
P6 P 0.93338(14) 0.36735(6) 0.41693(16) 0.0235(6) Uani 1 1 d . . .
P4 P 0.82260(14) 0.36959(6) 0.48190(16) 0.0219(6) Uani 1 1 d . . .
P1 P 0.33728(14) 0.43257(6) 0.12108(16) 0.0206(6) Uani 1 1 d . . .
P2 P 0.20392(14) 0.39278(7) 0.01405(16) 0.0235(6) Uani 1 1 d . . .
P3 P 0.33189(13) 0.34826(6) 0.11827(16) 0.0208(6) Uani 1 1 d . . .
P7 P 0.73821(18) 0.10975(8) 0.4108(2) 0.0457(8) Uani 1 1 d . . .
P8 P 0.24557(16) 0.09407(8) 0.07110(19) 0.0383(7) Uani 1 1 d D . .
C95A C 0.8703(12) 0.4981(5) 0.9176(13) 0.114(6) Uiso 0.360(13) 1 d PD B 3
N95A N 0.864(3) 0.4998(14) 0.790(3) 0.168(10) Uiso 0.360(13) 1 d PD B 3
C96A C 0.851(3) 0.4958(14) 0.846(4) 0.113(8) Uiso 0.360(13) 1 d PD B 3
C95B C 0.8703(12) 0.4981(5) 0.9176(13) 0.114(6) Uiso 0.640(13) 1 d PD B 4
N95B N 0.9820(18) 0.4859(8) 0.8839(18) 0.168(10) Uiso 0.640(13) 1 d PD B 4
C96B C 0.934(2) 0.4921(8) 0.9014(19) 0.113(8) Uiso 0.640(13) 1 d PD B 4

loop_
_atom_site_aniso_label
_atom_site_aniso_U_11
_atom_site_aniso_U_22
_atom_site_aniso_U_33
_atom_site_aniso_U_23
_atom_site_aniso_U_13
_atom_site_aniso_U_12
C15 0.043(7) 0.027(6) 0.043(7) -0.007(5) 0.030(6) -0.002(5)
C13 0.033(6) 0.008(4) 0.025(6) -0.006(4) 0.015(5) -0.003(4)
C14 0.021(6) 0.016(5) 0.041(6) -0.008(4) 0.009(5) -0.004(4)
C16 0.035(7) 0.028(5) 0.036(6) -0.008(5) 0.015(5) -0.001(5)
C18 0.035(7) 0.053(7) 0.056(7) -0.008(6) 0.029(6) 0.005(5)
C17 0.031(6) 0.033(6) 0.021(6) -0.008(5) 0.008(5) 0.003(5)
C19 0.025(6) 0.029(6) 0.021(6) 0.000(5) 0.007(5) 0.000(5)
N12 0.038(6) 0.036(5) 0.047(6) 0.007(5) 0.021(5) -0.004(4)
C22 0.040(7) 0.048(7) 0.029(7) -0.010(5) 0.012(5) -0.009(6)
C21 0.036(7) 0.040(6) 0.037(7) -0.006(5) 0.019(6) -0.004(5)
C23 0.060(9) 0.065(8) 0.026(7) -0.013(6) 0.011(6) -0.011(7)
C35 0.037(7) 0.022(5) 0.032(6) -0.003(5) 0.012(5) -0.002(5)
C31 0.024(6) 0.016(5) 0.020(5) -0.008(4) 0.003(4) -0.009(4)
C32 0.019(5) 0.015(5) 0.032(6) -0.005(4) 0.008(5) 0.006(4)
C34 0.040(6) 0.029(6) 0.022(6) -0.003(5) 0.018(5) -0.008(5)
C33 0.039(7) 0.037(6) 0.033(6) -0.020(5) 0.021(5) -0.014(5)
C36 0.055(8) 0.056(7) 0.056(8) -0.007(6) 0.037(7) -0.004(6)
C12 0.071(9) 0.035(6) 0.044(7) 0.012(5) 0.038(7) 0.006(6)
C9 0.039(6) 0.020(5) 0.025(6) -0.003(4) 0.023(5) -0.007(5)
C10 0.032(6) 0.022(5) 0.036(6) 0.001(5) 0.021(5) -0.005(4)
C11 0.023(6) 0.014(5) 0.037(6) -0.006(4) 0.012(5) -0.005(4)
C7 0.023(5) 0.009(4) 0.017(5) -0.005(4) 0.012(4) -0.008(4)
C25 0.011(5) 0.023(5) 0.025(6) 0.005(5) -0.002(4) 0.002(4)
C26 0.025(6) 0.034(6) 0.019(6) -0.004(4) 0.012(5) 0.001(5)
C27 0.013(5) 0.033(6) 0.032(6) 0.007(5) 0.002(5) 0.000(4)
C30 0.038(7) 0.049(7) 0.049(7) 0.023(6) 0.024(6) 0.003(5)
C28 0.017(6) 0.014(5) 0.064(8) 0.005(5) 0.001(6) -0.004(4)
C29 0.044(8) 0.029(6) 0.057(8) -0.004(6) 0.019(6) -0.003(5)
C78 0.026(6) 0.015(5) 0.024(5) 0.003(4) 0.016(5) 0.001(4)
C73 0.026(6) 0.016(5) 0.014(5) -0.005(4) 0.006(4) -0.004(4)
C74 0.035(6) 0.012(5) 0.023(5) -0.004(4) 0.013(5) -0.003(4)
C77 0.014(5) 0.029(5) 0.019(5) -0.007(4) 0.002(4) -0.005(4)
C75 0.023(5) 0.016(5) 0.027(6) -0.005(4) 0.013(5) -0.005(4)
C76 0.037(7) 0.028(5) 0.038(6) 0.001(5) 0.022(5) 0.003(5)
C47 0.044(7) 0.025(5) 0.024(6) -0.001(4) 0.025(5) 0.003(5)
C46 0.037(6) 0.026(5) 0.029(6) 0.005(5) 0.023(5) 0.012(5)
C45 0.053(7) 0.011(5) 0.035(6) -0.002(4) 0.028(6) 0.001(5)
C48 0.071(8) 0.023(5) 0.061(8) -0.003(5) 0.053(7) 0.003(5)
C44 0.054(7) 0.017(5) 0.031(6) -0.006(4) 0.025(6) -0.010(5)
C43 0.035(7) 0.030(6) 0.023(6) 0.004(5) 0.014(5) -0.001(5)
C67 0.032(6) 0.019(5) 0.027(6) 0.002(4) 0.004(5) -0.006(5)
C68 0.023(6) 0.032(6) 0.037(6) -0.001(5) 0.007(5) -0.004(5)
C69 0.042(7) 0.020(5) 0.018(5) 0.003(4) 0.010(5) -0.005(5)
C70 0.040(7) 0.015(5) 0.035(6) -0.005(5) 0.009(5) 0.000(5)
C71 0.025(6) 0.033(6) 0.021(6) 0.010(5) 0.005(5) 0.010(5)
C72 0.046(7) 0.031(6) 0.038(7) 0.009(5) 0.010(6) -0.014(5)
C6 0.052(7) 0.014(5) 0.033(6) -0.007(4) 0.027(6) 0.003(5)
C61 0.027(6) 0.024(5) 0.031(6) -0.004(5) 0.018(5) 0.002(5)
C62 0.021(6) 0.033(6) 0.028(6) -0.007(5) 0.004(5) 0.007(5)
C63 0.042(7) 0.009(5) 0.032(6) 0.006(4) 0.007(5) 0.011(5)
C66 0.033(7) 0.018(5) 0.070(8) 0.002(5) 0.004(6) 0.005(5)
C64 0.034(7) 0.017(5) 0.052(7) 0.005(5) 0.021(6) 0.007(5)
C65 0.027(6) 0.033(6) 0.027(6) -0.008(5) 0.008(5) -0.010(5)
C37 0.024(6) 0.012(5) 0.030(6) 0.010(4) 0.019(5) 0.010(4)
C38 0.028(6) 0.030(6) 0.028(6) 0.005(5) 0.017(5) 0.009(5)
C39 0.028(6) 0.017(5) 0.031(6) 0.014(4) 0.016(5) 0.015(4)
C42 0.040(7) 0.022(5) 0.047(7) 0.010(5) 0.024(6) 0.010(5)
C40 0.036(7) 0.022(5) 0.034(6) 0.008(5) 0.024(5) 0.006(5)
C41 0.030(6) 0.022(5) 0.031(6) -0.002(5) 0.012(5) -0.007(5)
C49 0.017(5) 0.022(5) 0.018(5) 0.002(4) 0.003(4) -0.006(4)
C50 0.033(6) 0.016(5) 0.022(5) -0.002(4) 0.014(5) 0.001(4)
C51 0.031(6) 0.014(5) 0.018(5) -0.001(4) 0.007(5) -0.007(4)
C54 0.048(7) 0.027(6) 0.035(6) -0.011(5) 0.012(6) -0.006(5)
C52 0.030(6) 0.033(6) 0.030(6) -0.004(5) 0.006(5) -0.020(5)
C53 0.016(6) 0.040(6) 0.027(6) -0.008(5) 0.013(5) -0.004(5)
C4 0.020(5) 0.018(5) 0.022(5) -0.001(4) 0.008(4) -0.003(4)
C55 0.029(6) 0.010(5) 0.017(5) -0.001(4) 0.003(5) 0.002(4)
C1 0.021(6) 0.028(5) 0.010(5) 0.003(4) 0.006(4) -0.002(5)
C2 0.034(6) 0.015(5) 0.020(5) 0.004(4) 0.018(5) 0.006(4)
C59 0.035(6) 0.018(5) 0.038(6) 0.001(5) 0.019(5) 0.004(4)
C56 0.032(6) 0.032(6) 0.017(5) -0.003(4) 0.013(5) -0.005(5)
C57 0.041(7) 0.016(5) 0.020(6) 0.005(4) 0.010(5) -0.002(4)
C8 0.035(6) 0.016(5) 0.019(5) 0.005(4) 0.010(5) -0.002(4)
C3 0.036(6) 0.022(5) 0.018(5) 0.001(4) 0.016(5) -0.003(5)
C5 0.028(6) 0.013(5) 0.026(6) 0.002(4) 0.013(5) 0.005(4)
C60 0.058(8) 0.028(6) 0.058(8) 0.012(5) 0.025(7) -0.008(5)
C58 0.046(7) 0.016(5) 0.029(6) 0.005(5) 0.008(5) 0.004(5)
C24 0.067(9) 0.030(6) 0.060(8) 0.003(6) 0.033(7) 0.003(6)
C90 0.073(10) 0.052(8) 0.055(8) -0.007(7) 0.038(8) -0.012(7)
C91 0.124(14) 0.042(8) 0.189(18) 0.025(10) 0.096(14) -0.010(8)
Cu1 0.0221(7) 0.0162(6) 0.0211(6) 0.0013(5) 0.0120(5) 0.0018(5)
Cu2 0.0216(6) 0.0151(6) 0.0270(7) 0.0036(5) 0.0132(5) 0.0027(5)
F1 0.096(6) 0.032(3) 0.058(4) 0.000(3) 0.017(4) -0.019(3)
F2 0.083(5) 0.056(4) 0.048(4) -0.014(3) 0.030(4) -0.010(3)
F3 0.050(5) 0.068(4) 0.078(5) -0.006(4) -0.005(4) 0.005(4)
F4 0.105(6) 0.044(4) 0.041(4) -0.002(3) 0.036(4) -0.016(3)
F5 0.079(5) 0.036(3) 0.063(4) -0.004(3) 0.041(4) -0.014(3)
F6 0.051(4) 0.073(4) 0.067(4) 0.018(4) 0.018(4) 0.000(4)
F7A 0.110(11) 0.070(9) 0.058(8) -0.002(7) 0.037(8) -0.013(7)
F8A 0.055(7) 0.042(6) 0.066(8) -0.013(5) 0.026(6) 0.012(5)
F9A 0.039(7) 0.077(9) 0.107(11) 0.015(8) 0.015(7) -0.026(6)
F10A 0.088(9) 0.089(9) 0.049(7) 0.000(7) 0.040(7) 0.004(7)
F11A 0.119(11) 0.019(5) 0.123(11) -0.025(6) 0.068(9) -0.004(6)
F12A 0.026(6) 0.041(7) 0.102(10) 0.005(6) 0.013(6) 0.001(5)
F7B 0.077(12) 0.046(11) 0.067(13) 0.050(10) 0.032(10) 0.012(9)
F8B 0.078(14) 0.062(12) 0.086(13) -0.005(10) 0.009(11) -0.039(11)
F9B 0.052(11) 0.060(10) 0.055(11) 0.028(8) 0.046(9) 0.026(8)
F10B 0.054(11) 0.059(11) 0.039(10) 0.001(8) 0.014(8) -0.005(8)
F11B 0.094(14) 0.027(9) 0.040(10) -0.003(8) -0.011(9) -0.008(9)
F12B 0.104(15) 0.139(17) 0.126(15) 0.002(13) 0.100(13) 0.026(12)
N1 0.021(4) 0.005(3) 0.021(4) 0.002(3) 0.007(3) 0.000(3)
N3 0.023(5) 0.009(4) 0.034(5) -0.001(3) 0.009(4) 0.001(3)
N2 0.023(5) 0.015(4) 0.029(5) -0.001(3) 0.013(4) 0.001(3)
N4 0.017(4) 0.009(4) 0.029(4) 0.002(3) 0.012(4) 0.003(3)
N6 0.021(5) 0.012(4) 0.027(4) 0.000(3) 0.004(4) -0.004(3)
N5 0.028(5) 0.008(4) 0.033(5) 0.001(3) 0.017(4) 0.000(3)
N17 0.022(5) 0.018(4) 0.041(5) 0.004(4) 0.010(4) 0.001(4)
N18 0.029(5) 0.016(4) 0.035(5) 0.005(4) 0.011(4) 0.006(4)
N16 0.025(5) 0.019(4) 0.033(5) -0.003(4) 0.018(4) -0.005(3)
N14 0.033(5) 0.016(4) 0.022(4) -0.006(3) 0.014(4) -0.002(4)
N13 0.028(5) 0.018(4) 0.021(4) 0.002(3) 0.013(4) 0.001(4)
N19 0.020(4) 0.014(4) 0.029(5) -0.003(3) 0.013(4) -0.003(3)
N7 0.024(5) 0.019(4) 0.019(4) 0.001(3) 0.012(4) -0.002(4)
N8 0.014(4) 0.013(4) 0.028(4) -0.002(3) 0.010(4) -0.002(3)
N10 0.027(5) 0.017(4) 0.033(5) -0.004(4) 0.012(4) -0.003(4)
N11 0.016(4) 0.031(4) 0.023(5) -0.008(4) 0.001(4) -0.002(4)
N9 0.034(5) 0.014(4) 0.046(6) 0.000(4) 0.019(4) 0.001(4)
C20 0.043(7) 0.029(6) 0.039(7) 0.009(5) 0.017(6) -0.002(5)
N15 0.026(5) 0.023(4) 0.031(5) -0.001(4) 0.019(4) -0.003(4)
N90 0.063(8) 0.078(8) 0.060(7) 0.002(6) 0.034(6) -0.007(6)
O14 0.014(3) 0.022(3) 0.021(3) 0.005(3) 0.009(3) 0.002(3)
O13 0.034(4) 0.016(3) 0.042(4) 0.001(3) 0.026(4) 0.003(3)
O9 0.017(4) 0.014(3) 0.040(4) -0.008(3) 0.014(3) -0.002(3)
O10 0.029(4) 0.012(3) 0.021(3) -0.001(3) 0.013(3) -0.005(3)
O12 0.014(4) 0.021(3) 0.048(4) 0.001(3) 0.015(3) -0.006(3)
O11 0.020(4) 0.022(3) 0.042(4) 0.008(3) 0.015(3) 0.001(3)
O7 0.030(4) 0.017(3) 0.023(4) 0.009(3) 0.008(3) 0.004(3)
O8 0.022(4) 0.015(3) 0.032(4) -0.001(3) 0.009(3) 0.001(3)
O1 0.021(4) 0.014(3) 0.025(4) -0.001(3) 0.010(3) 0.000(3)
O3 0.018(4) 0.027(3) 0.030(4) -0.001(3) 0.009(3) 0.003(3)
O4 0.027(4) 0.019(3) 0.024(4) 0.000(3) 0.005(3) -0.003(3)
O6 0.030(4) 0.015(3) 0.020(4) -0.002(3) 0.009(3) 0.004(3)
O5 0.031(4) 0.022(3) 0.022(4) 0.002(3) 0.011(3) -0.006(3)
O2 0.029(4) 0.013(3) 0.020(3) 0.005(3) 0.012(3) 0.009(3)
P5 0.0231(14) 0.0162(12) 0.0242(14) 0.0000(11) 0.0129(12) -0.0002(11)
P6 0.0202(14) 0.0170(13) 0.0325(15) 0.0004(12) 0.0104(12) 0.0003(11)
P4 0.0257(15) 0.0162(12) 0.0256(14) 0.0001(11) 0.0125(12) 0.0007(11)
P1 0.0255(15) 0.0171(12) 0.0203(14) 0.0039(11) 0.0107(12) 0.0012(11)
P2 0.0236(14) 0.0208(13) 0.0256(15) 0.0004(12) 0.0101(12) 0.0009(11)
P3 0.0229(15) 0.0172(12) 0.0224(14) 0.0025(11) 0.0095(12) 0.0005(11)
P7 0.050(2) 0.0371(17) 0.0415(19) 0.0016(15) 0.0110(16) -0.0075(15)
P8 0.0368(18) 0.0387(17) 0.0476(19) -0.0143(15) 0.0258(16) -0.0089(14)

loop_
_atom_type_symbol
_atom_type_description
_atom_type_scat_dispersion_real
_atom_type_scat_dispersion_imag
_atom_type_scat_source
C C 0.0033 0.0016 'International Tables Vol C Tables 4.2.6.8 and 6.1.1.4'
H H 0.0000 0.0000 'International Tables Vol C Tables 4.2.6.8 and 6.1.1.4'
N N 0.0061 0.0033 'International Tables Vol C Tables 4.2.6.8 and 6.1.1.4'
O O 0.0106 0.0060 'International Tables Vol C Tables 4.2.6.8 and 6.1.1.4'
F F 0.0171 0.0103 'International Tables Vol C Tables 4.2.6.8 and 6.1.1.4'
P P 0.1023 0.0942 'International Tables Vol C Tables 4.2.6.8 and 6.1.1.4'
Cu Cu 0.3201 1.2651 'International Tables Vol C Tables 4.2.6.8 and 6.1.1.4'

loop_
_geom_angle_atom_site_label_1
_geom_angle_atom_site_label_2
_geom_angle_atom_site_label_3
_geom_angle
_geom_angle_site_symmetry_1
_geom_angle_site_symmetry_3
_geom_angle_publ_flag
C16 C15 C14 120.0(9) . . ?
C16 C15 C18 121.1(9) . . ?
C14 C15 C18 118.9(9) . . ?
N11 C13 C14 128.6(8) . . ?
N11 C13 O3 117.5(7) . . ?
C14 C13 O3 113.9(8) . . ?
C15 C14 C13 114.6(9) . . ?
C15 C16 C17 118.3(9) . . ?
N11 C17 C16 124.2(9) . . ?
N12 C19 C20 126.3(9) . . ?
N12 C19 O4 110.2(7) . . ?
C20 C19 O4 123.5(8) . . ?
C19 N12 C23 115.0(8) . . ?
C21 C22 C23 121.1(10) . . ?
C22 C21 C20 116.7(9) . . ?
C22 C21 C24 122.4(9) . . ?
C20 C21 C24 120.9(9) . . ?
N12 C23 C22 122.9(10) . . ?
N10 C35 C34 123.4(9) . . ?
N10 C31 C32 126.0(8) . . ?
N10 C31 O6 116.6(7) . . ?
C32 C31 O6 117.4(8) . . ?
C31 C32 C33 118.4(8) . . ?
C35 C34 C33 120.8(8) . . ?
C32 C33 C34 116.5(8) . . ?
C32 C33 C36 121.3(9) . . ?
C34 C33 C36 122.2(9) . . ?
C8 C9 C10 116.4(8) . . ?
C8 C9 C12 121.8(8) . . ?
C10 C9 C12 121.7(8) . . ?
C11 C10 C9 120.3(8) . . ?
C10 C11 N8 123.6(8) . . ?
N8 C7 C8 124.7(8) . . ?
N8 C7 O2 119.0(7) . . ?
C8 C7 O2 116.2(7) . . ?
N9 C25 C26 127.1(8) . . ?
N9 C25 O5 116.4(8) . . ?
C26 C25 O5 116.4(8) . . ?
C25 C26 C27 119.1(8) . . ?
C28 C27 C26 114.4(9) . . ?
C28 C27 C30 124.9(9) . . ?
C26 C27 C30 120.8(9) . . ?
C29 C28 C27 122.3(9) . . ?
N9 C29 C28 123.4(9) . . ?
N19 C78 C77 125.6(8) . . ?
O13 C73 N19 119.6(7) . . ?
O13 C73 C74 122.6(8) . . ?
N19 C73 C74 117.8(8) . . ?
C75 C74 C73 123.5(8) . . ?
C78 C77 C75 117.9(8) . . ?
C74 C75 C77 116.7(8) . . ?
C74 C75 C76 124.2(8) . . ?
C77 C75 C76 119.1(7) . . ?
N14 C47 C46 123.7(9) . . ?
C47 C46 C45 120.2(9) . . ?
C44 C45 C46 116.6(8) . . ?
C44 C45 C48 121.4(9) . . ?
C46 C45 C48 122.0(8) . . ?
C45 C44 C43 119.0(9) . . ?
N14 C43 O8 119.4(8) . . ?
N14 C43 C44 124.5(9) . . ?
O8 C43 C44 116.1(8) . . ?
N18 C67 C68 127.9(9) . . ?
N18 C67 O12 116.3(7) . . ?
C68 C67 O12 115.7(9) . . ?
C67 C68 C69 117.1(9) . . ?
C68 C69 C70 116.3(8) . . ?
C68 C69 C72 121.4(9) . . ?
C70 C69 C72 122.3(8) . . ?
C71 C70 C69 121.2(8) . . ?
C70 C71 N18 122.8(9) . . ?
N17 C61 C62 126.9(8) . . ?
N17 C61 O11 117.5(8) . . ?
C62 C61 O11 115.6(8) . . ?
C61 C62 C63 116.9(9) . . ?
C64 C63 C62 117.2(8) . . ?
C64 C63 C66 123.4(8) . . ?
C62 C63 C66 119.4(9) . . ?
C63 C64 C65 120.4(8) . . ?
N17 C65 C64 123.2(9) . . ?
N13 C37 C38 127.2(8) . . ?
N13 C37 O7 117.0(7) . . ?
C38 C37 O7 115.7(8) . . ?
C37 C38 C39 116.8(9) . . ?
C40 C39 C38 117.5(8) . . ?
C40 C39 C42 123.3(8) . . ?
C38 C39 C42 119.3(9) . . ?
C39 C40 C41 121.9(8) . . ?
C40 C41 N13 121.7(9) . . ?
N15 C49 C50 128.0(8) . . ?
N15 C49 O9 118.3(7) . . ?
C50 C49 O9 113.7(8) . . ?
C51 C50 C49 116.5(8) . . ?
C50 C51 C52 117.8(8) . . ?
C50 C51 C54 119.8(8) . . ?
C52 C51 C54 122.4(8) . . ?
C53 C52 C51 119.5(8) . . ?
N15 C53 C52 123.7(8) . . ?
C5 C4 C3 118.7(8) . . ?
N16 C55 C56 126.7(7) . . ?
N16 C55 O10 114.3(7) . . ?
C56 C55 O10 118.9(7) . . ?
N7 C1 C2 125.1(8) . . ?
N7 C1 O1 117.2(7) . . ?
C2 C1 O1 117.6(8) . . ?
C1 C2 C3 117.4(8) . . ?
N16 C59 C58 123.0(8) . . ?
C55 C56 C57 118.6(8) . . ?
C56 C57 C58 115.6(8) . . ?
C56 C57 C60 121.0(8) . . ?
C58 C57 C60 123.5(8) . . ?
C7 C8 C9 119.6(8) . . ?
C2 C3 C4 118.5(8) . . ?
C2 C3 C6 120.5(8) . . ?
C4 C3 C6 121.0(8) . . ?
N7 C5 C4 123.7(8) . . ?
C59 C58 C57 121.6(8) . . ?
N90 C90 C91 178.7(16) . . ?
O14 Cu1 N19 92.6(3) . . ?
O14 Cu1 N1 169.8(2) . . ?
N19 Cu1 N1 89.8(3) . . ?
O14 Cu1 N8 92.8(2) . . ?
N19 Cu1 N8 170.7(3) . . ?
N1 Cu1 N8 83.6(3) . . ?
O14 Cu1 N7 97.9(2) . . ?
N19 Cu1 N7 94.5(2) . . ?
N1 Cu1 N7 91.7(2) . . ?
N8 Cu1 N7 92.1(2) . . ?
O14 Cu2 O13 91.7(2) . . ?
O14 Cu2 N13 175.4(2) . . ?
O13 Cu2 N13 87.5(3) . . ?
O14 Cu2 N4 95.7(2) . . ?
O13 Cu2 N4 170.4(2) . . ?
N13 Cu2 N4 85.6(3) . . ?
P1 N1 P3 121.1(4) . . ?
P1 N1 Cu1 113.0(3) . . ?
P3 N1 Cu1 122.9(3) . . ?
P3 N3 P2 122.1(4) . . ?
P1 N2 P2 122.3(4) . . ?
P4 N4 P5 120.3(4) . . ?
P4 N4 Cu2 115.4(4) . . ?
P5 N4 Cu2 122.8(4) . . ?
P4 N6 P6 122.2(4) . . ?
P5 N5 P6 123.3(4) . . ?
C61 N17 C65 115.3(8) . . ?
C67 N18 C71 114.6(7) . . ?
C55 N16 C59 114.6(7) . . ?
C47 N14 C43 115.9(7) . . ?
C37 N13 C41 114.9(7) . . ?
C37 N13 Cu2 124.2(5) . . ?
C41 N13 Cu2 120.6(6) . . ?
C78 N19 C73 118.3(7) . . ?
C78 N19 Cu1 119.5(6) . . ?
C73 N19 Cu1 121.8(5) . . ?
C5 N7 C1 116.6(7) . . ?
C5 N7 Cu1 115.7(6) . . ?
C1 N7 Cu1 127.2(6) . . ?
C7 N8 C11 115.1(7) . . ?
C7 N8 Cu1 124.1(5) . . ?
C11 N8 Cu1 120.8(6) . . ?
C31 N10 C35 114.8(7) . . ?
C13 N11 C17 114.4(7) . . ?
C25 N9 C29 113.8(8) . . ?
C19 C20 C21 117.9(9) . . ?
C49 N15 C53 114.4(7) . . ?
Cu1 O14 Cu2 126.8(3) . . ?
C73 O13 Cu2 127.3(5) . . ?
C49 O9 P5 130.5(5) . . ?
C55 O10 P5 120.8(5) . . ?
C67 O12 P6 121.1(5) . . ?
C61 O11 P6 120.5(5) . . ?
C37 O7 P4 123.3(5) . . ?
C43 O8 P4 126.1(5) . . ?
C1 O1 P1 121.6(5) . . ?
C13 O3 P2 123.0(5) . . ?
C19 O4 P2 130.0(5) . . ?
C31 O6 P3 122.7(5) . . ?
C25 O5 P3 127.2(5) . . ?
C7 O2 P1 126.2(5) . . ?
N5 P5 O10 110.7(3) . . ?
N5 P5 O9 107.7(3) . . ?
O10 P5 O9 100.5(3) . . ?
N5 P5 N4 116.2(4) . . ?
O10 P5 N4 109.4(3) . . ?
O9 P5 N4 111.2(3) . . ?
N5 P6 N6 116.6(4) . . ?
N5 P6 O12 108.7(3) . . ?
N6 P6 O12 114.2(3) . . ?
N5 P6 O11 113.2(3) . . ?
N6 P6 O11 107.8(3) . . ?
O12 P6 O11 94.2(3) . . ?
N6 P4 O8 107.2(3) . . ?
N6 P4 O7 109.7(3) . . ?
O8 P4 O7 100.1(3) . . ?
N6 P4 N4 118.3(4) . . ?
O8 P4 N4 112.1(3) . . ?
O7 P4 N4 107.9(3) . . ?
N2 P1 O1 107.1(3) . . ?
N2 P1 N1 117.7(3) . . ?
O1 P1 N1 111.1(3) . . ?
N2 P1 O2 112.5(3) . . ?
O1 P1 O2 97.7(3) . . ?
N1 P1 O2 108.8(3) . . ?
O4 P2 O3 99.7(3) . . ?
O4 P2 N3 112.3(3) . . ?
O3 P2 N3 110.2(3) . . ?
O4 P2 N2 104.7(3) . . ?
O3 P2 N2 110.4(3) . . ?
N3 P2 N2 117.9(4) . . ?
N3 P3 O5 113.8(3) . . ?
N3 P3 O6 113.5(3) . . ?
O5 P3 O6 99.9(3) . . ?
N3 P3 N1 117.1(3) . . ?
O5 P3 N1 102.4(3) . . ?
O6 P3 N1 108.2(3) . . ?
F6 P7 F3 179.4(4) . . ?
F6 P7 F4 88.9(4) . . ?
F3 P7 F4 90.9(4) . . ?
F6 P7 F5 89.9(3) . . ?
F3 P7 F5 89.5(4) . . ?
F4 P7 F5 90.4(3) . . ?
F6 P7 F1 90.8(4) . . ?
F3 P7 F1 89.8(4) . . ?
F4 P7 F1 89.9(3) . . ?
F5 P7 F1 179.2(4) . . ?
F6 P7 F2 89.9(4) . . ?
F3 P7 F2 90.3(4) . . ?
F4 P7 F2 178.8(4) . . ?
F5 P7 F2 90.0(3) . . ?
F1 P7 F2 89.7(3) . . ?
F7B P8 F11A 123.0(8) . . ?
F7B P8 F10A 139.8(7) . . ?
F11A P8 F10A 96.5(6) . . ?
F7B P8 F8B 96.7(8) . . ?
F11A P8 F8B 122.3(8) . . ?
F10A P8 F8B 63.6(7) . . ?
F7B P8 F12B 95.3(6) . . ?
F11A P8 F12B 49.4(7) . . ?
F10A P8 F12B 118.4(7) . . ?
F8B P8 F12B 91.2(8) . . ?
F7B P8 F12A 92.9(7) . . ?
F11A P8 F12A 93.3(6) . . ?
F10A P8 F12A 91.9(5) . . ?
F8B P8 F12A 40.1(6) . . ?
F12B P8 F12A 51.7(7) . . ?
F7B P8 F9A 80.4(7) . . ?
F11A P8 F9A 92.6(6) . . ?
F10A P8 F9A 91.6(5) . . ?
F8B P8 F9A 137.6(8) . . ?
F12B P8 F9A 131.1(8) . . ?
F12A P8 F9A 172.7(5) . . ?
F7B P8 F9B 94.5(6) . . ?
F11A P8 F9B 121.6(6) . . ?
F10A P8 F9B 54.1(6) . . ?
F8B P8 F9B 90.9(8) . . ?
F12B P8 F9B 169.7(7) . . ?
F12A P8 F9B 131.0(7) . . ?
F9A P8 F9B 47.8(6) . . ?
F7B P8 F11B 94.3(8) . . ?
F11A P8 F11B 50.9(6) . . ?
F10A P8 F11B 106.8(7) . . ?
F8B P8 F11B 168.9(8) . . ?
F12B P8 F11B 88.8(8) . . ?
F12A P8 F11B 140.4(7) . . ?
F9A P8 F11B 43.8(6) . . ?
F9B P8 F11B 87.1(7) . . ?
F7B P8 F7A 33.7(6) . . ?
F11A P8 F7A 90.2(6) . . ?
F10A P8 F7A 173.3(6) . . ?
F8B P8 F7A 112.6(7) . . ?
F12B P8 F7A 66.1(7) . . ?
F12A P8 F7A 87.6(5) . . ?
F9A P8 F7A 88.3(5) . . ?
F9B P8 F7A 122.1(6) . . ?
F11B P8 F7A 77.6(7) . . ?
F7B P8 F8A 51.4(7) . . ?
F11A P8 F8A 174.4(6) . . ?
F10A P8 F8A 89.1(5) . . ?
F8B P8 F8A 61.0(7) . . ?
F12B P8 F8A 128.1(8) . . ?
F12A P8 F8A 87.2(5) . . ?
F9A P8 F8A 86.5(5) . . ?
F9B P8 F8A 61.4(5) . . ?
F11B P8 F8A 126.6(7) . . ?
F7A P8 F8A 84.3(5) . . ?
F7B P8 F10B 177.2(8) . . ?
F11A P8 F10B 56.2(6) . . ?
F10A P8 F10B 40.5(5) . . ?
F8B P8 F10B 85.7(7) . . ?
F12B P8 F10B 86.0(6) . . ?
F12A P8 F10B 89.8(6) . . ?
F9A P8 F10B 96.9(6) . . ?
F9B P8 F10B 84.1(6) . . ?
F11B P8 F10B 83.2(6) . . ?
F7A P8 F10B 146.1(6) . . ?
F8A P8 F10B 129.4(6) . . ?
N95A C96A C95A 147(7) . . ?

loop_
_geom_bond_atom_site_label_1
_geom_bond_atom_site_label_2
_geom_bond_distance
_geom_bond_site_symmetry_2
_geom_bond_publ_flag
C15 C16 1.391(13) . ?
C15 C14 1.396(12) . ?
C15 C18 1.515(12) . ?
C13 N11 1.315(10) . ?
C13 C14 1.395(11) . ?
C13 O3 1.406(9) . ?
C16 C17 1.388(12) . ?
C17 N11 1.348(10) . ?
C19 N12 1.326(10) . ?
C19 C20 1.374(12) . ?
C19 O4 1.411(10) . ?
N12 C23 1.350(11) . ?
C22 C21 1.361(12) . ?
C22 C23 1.388(13) . ?
C21 C20 1.406(12) . ?
C21 C24 1.499(12) . ?
C35 N10 1.349(10) . ?
C35 C34 1.377(12) . ?
C31 N10 1.329(10) . ?
C31 C32 1.389(11) . ?
C31 O6 1.392(9) . ?
C32 C33 1.386(12) . ?
C34 C33 1.390(12) . ?
C33 C36 1.497(12) . ?
C12 C9 1.499(11) . ?
C9 C8 1.392(11) . ?
C9 C10 1.400(12) . ?
C10 C11 1.366(11) . ?
C11 N8 1.369(10) . ?
C7 N8 1.338(10) . ?
C7 C8 1.379(10) . ?
C7 O2 1.395(9) . ?
C25 N9 1.327(10) . ?
C25 C26 1.365(11) . ?
C25 O5 1.407(9) . ?
C26 C27 1.406(11) . ?
C27 C28 1.390(12) . ?
C27 C30 1.496(12) . ?
C28 C29 1.364(13) . ?
C29 N9 1.357(11) . ?
C78 N19 1.332(10) . ?
C78 C77 1.360(10) . ?
C73 O13 1.290(9) . ?
C73 N19 1.387(10) . ?
C73 C74 1.413(11) . ?
C74 C75 1.358(11) . ?
C77 C75 1.433(11) . ?
C75 C76 1.512(11) . ?
C47 N14 1.322(10) . ?
C47 C46 1.375(11) . ?
C46 C45 1.403(12) . ?
C45 C44 1.367(12) . ?
C45 C48 1.498(11) . ?
C44 C43 1.396(11) . ?
C43 N14 1.338(10) . ?
C43 O8 1.393(10) . ?
C67 N18 1.299(11) . ?
C67 C68 1.377(12) . ?
C67 O12 1.415(9) . ?
C68 C69 1.394(11) . ?
C69 C70 1.396(12) . ?
C69 C72 1.500(11) . ?
C70 C71 1.356(12) . ?
C71 N18 1.365(10) . ?
C6 C3 1.511(10) . ?
C61 N17 1.303(11) . ?
C61 C62 1.384(12) . ?
C61 O11 1.412(9) . ?
C62 C63 1.416(11) . ?
C63 C64 1.369(12) . ?
C63 C66 1.505(12) . ?
C64 C65 1.378(12) . ?
C65 N17 1.356(10) . ?
C37 N13 1.314(11) . ?
C37 C38 1.396(11) . ?
C37 O7 1.411(9) . ?
C38 C39 1.394(11) . ?
C39 C40 1.369(12) . ?
C39 C42 1.497(11) . ?
C40 C41 1.381(11) . ?
C41 N13 1.377(10) . ?
C49 N15 1.310(10) . ?
C49 C50 1.403(11) . ?
C49 O9 1.399(9) . ?
C50 C51 1.396(11) . ?
C51 C52 1.403(12) . ?
C51 C54 1.516(11) . ?
C52 C53 1.390(11) . ?
C53 N15 1.363(10) . ?
C4 C5 1.390(10) . ?
C4 C3 1.397(11) . ?
C55 N16 1.321(10) . ?
C55 C56 1.374(11) . ?
C55 O10 1.432(9) . ?
C1 N7 1.334(10) . ?
C1 C2 1.387(10) . ?
C1 O1 1.399(9) . ?
C2 C3 1.395(12) . ?
C59 N16 1.354(9) . ?
C59 C58 1.358(12) . ?
C56 C57 1.381(11) . ?
C57 C58 1.398(12) . ?
C57 C60 1.502(12) . ?
C5 N7 1.330(10) . ?
C90 N90 1.184(12) . ?
C90 C91 1.403(15) . ?
Cu1 O14 1.900(5) . ?
Cu1 N19 2.014(7) . ?
Cu1 N1 2.046(7) . ?
Cu1 N8 2.069(7) . ?
Cu1 N7 2.343(6) . ?
Cu2 O14 1.908(5) . ?
Cu2 O13 1.948(6) . ?
Cu2 N13 2.052(7) . ?
Cu2 N4 2.067(7) . ?
F1 P7 1.599(6) . ?
F2 P7 1.604(6) . ?
F3 P7 1.594(7) . ?
F4 P7 1.595(6) . ?
F5 P7 1.597(6) . ?
F6 P7 1.584(7) . ?
F7A P8 1.629(9) . ?
F8A P8 1.673(7) . ?
F9A P8 1.584(9) . ?
F10A P8 1.532(8) . ?
F11A P8 1.511(8) . ?
F12A P8 1.582(8) . ?
F7B P8 1.459(10) . ?
F8B P8 1.571(12) . ?
F9B P8 1.587(10) . ?
F10B P8 1.713(11) . ?
F11B P8 1.622(11) . ?
F12B P8 1.572(11) . ?
N1 P1 1.603(6) . ?
N1 P3 1.619(6) . ?
N3 P3 1.556(7) . ?
N3 P2 1.599(6) . ?
N2 P1 1.550(7) . ?
N2 P2 1.599(7) . ?
N4 P4 1.597(7) . ?
N4 P5 1.630(7) . ?
N6 P4 1.561(7) . ?
N6 P6 1.588(7) . ?
N5 P5 1.564(7) . ?
N5 P6 1.582(7) . ?
O9 P5 1.588(5) . ?
O10 P5 1.576(6) . ?
O12 P6 1.590(5) . ?
O11 P6 1.593(6) . ?
O7 P4 1.587(5) . ?
O8 P4 1.586(5) . ?
O1 P1 1.592(5) . ?
O3 P2 1.598(6) . ?
O4 P2 1.570(6) . ?
O6 P3 1.613(6) . ?
O5 P3 1.562(6) . ?
O2 P1 1.601(6) . ?
C95A C96A 1.09(6) . ?
N95A C96A 1.06(6) . ?
N95B C96B 1.10(3) . ?
